data_2222344
loop_
_publ_author_name
'Dong, Wen-Kui'
'Wu, Jian-Chao'
'Sun, Yin-Xia'
'Li, Li'
'Yao, Jian'

_publ_section_title
;
 2,2'-[1,1'-(Propane-1,3-diyldioxydinitrilo)diethylidyne]di-1-naphthol
;
_journal_coeditor_code HG2527
_journal_issue 7
_journal_name_full 'Acta Crystallographica Section E'
_journal_page_first o1657
_journal_paper_doi 10.1107/S1600536809023241
_journal_volume 65
_journal_year 2009
_chemical_formula_iupac 'C27 H26 N2 O4'
_chemical_formula_moiety 'C27 H26 N2 O4'
_chemical_formula_sum 'C27 H26 N2 O4'
_chemical_formula_weight 442.50
_chemical_name_systematic
;
2,2'-[1,1'-(Propane-1,3-diyldioxydinitrilo)diethylidyne]di-1-naphthol
;
_space_group_IT_number 2
_symmetry_cell_setting triclinic
_symmetry_space_group_name_Hall '-P 1'
_symmetry_space_group_name_H-M 'P -1'
_atom_sites_solution_hydrogens geom
_atom_sites_solution_primary direct
_atom_sites_solution_secondary difmap
_cell_angle_alpha 100.6450(10)
_cell_angle_beta 94.3310(10)
_cell_angle_gamma 106.329(2)
_cell_formula_units_Z 2
_cell_length_a 7.4411(10)
_cell_length_b 8.8911(16)
_cell_length_c 18.106(2)
_cell_measurement_reflns_used 1962
_cell_measurement_temperature 298(2)
_cell_measurement_theta_max 26.265
_cell_measurement_theta_min 2.31
_cell_volume 1119.4(3)
_computing_cell_refinement 'SAINT (Siemens, 1996)'
_computing_data_collection 'SMART (Siemens, 1996)'
_computing_data_reduction 'SAINT (Siemens, 1996)'
_computing_molecular_graphics 'SHELXTL (Sheldrick, 2008)'
_computing_publication_material 'SHELXTL (Sheldrick, 2008)'
_computing_structure_refinement 'SHELXL97 (Sheldrick, 2008)'
_computing_structure_solution 'SHELXS97 (Sheldrick, 2008)'
_diffrn_ambient_temperature 298(2)
_diffrn_measured_fraction_theta_full 0.982
_diffrn_measured_fraction_theta_max 0.982
_diffrn_measurement_device_type 'Siemens SMART 1000 CCD area-detector'
_diffrn_measurement_method '\f and \w'
_diffrn_radiation_monochromator graphite
_diffrn_radiation_source 'fine-focus sealed tube'
_diffrn_radiation_type MoK\a
_diffrn_radiation_wavelength 0.71073
_diffrn_reflns_av_R_equivalents 0.0247
_diffrn_reflns_av_sigmaI/netI 0.0488
_diffrn_reflns_limit_h_max 8
_diffrn_reflns_limit_h_min -6
_diffrn_reflns_limit_k_max 10
_diffrn_reflns_limit_k_min -10
_diffrn_reflns_limit_l_max 21
_diffrn_reflns_limit_l_min -20
_diffrn_reflns_number 5800
_diffrn_reflns_theta_full 25.01
_diffrn_reflns_theta_max 25.01
_diffrn_reflns_theta_min 2.31
_exptl_absorpt_coefficient_mu 0.089
_exptl_absorpt_correction_T_max 0.9680
_exptl_absorpt_correction_T_min 0.9570
_exptl_absorpt_correction_type multi-scan
_exptl_absorpt_process_details '(SADABS; Sheldrick, 1996)'
_exptl_crystal_colour colorless
_exptl_crystal_density_diffrn 1.313
_exptl_crystal_density_method 'not measured'
_exptl_crystal_description block-like
_exptl_crystal_F_000 468
_exptl_crystal_size_max 0.50
_exptl_crystal_size_mid 0.42
_exptl_crystal_size_min 0.37
_refine_diff_density_max 0.219
_refine_diff_density_min -0.216
_refine_ls_extinction_method none
_refine_ls_goodness_of_fit_ref 1.040
_refine_ls_hydrogen_treatment constr
_refine_ls_matrix_type full
_refine_ls_number_parameters 298
_refine_ls_number_reflns 3876
_refine_ls_number_restraints 0
_refine_ls_restrained_S_all 1.040
_refine_ls_R_factor_all 0.0886
_refine_ls_R_factor_gt 0.0470
_refine_ls_shift/su_max 0.000
_refine_ls_shift/su_mean 0.000
_refine_ls_structure_factor_coef Fsqd
_refine_ls_weighting_details 'calc w=1/[\s^2^(Fo^2^)+(0.0669P)^2^+0.1652P] where P=(Fo^2^+2Fc^2^)/3'
_refine_ls_weighting_scheme calc
_refine_ls_wR_factor_gt 0.1119
_refine_ls_wR_factor_ref 0.1452
_reflns_number_gt 2325
_reflns_number_total 3876
_reflns_threshold_expression I>2\s(I)
_cod_data_source_file hg2527.cif
_cod_data_source_block I
_cod_depositor_comments
;
The following automatic conversions were performed:
'_symmetry_cell_setting' value 'Triclinic' changed to 'triclinic'
according to '/home/saulius/struct/CIF-dictionaries/cif_core.dic'
dictionary named 'cif_core.dic' version 2.4.1 from 2010-06-29.

Automatic conversion script
Id: cif_fix_enum 1527 2010-12-29 10:47:43Z saulius 

The following automatic conversions were performed:

'_symmetry_cell_setting' value 'Triclinic' changed to 'triclinic'
according to /home/saulius/struct/CIF-dictionaries/cif_core.dic
dictionary named 'cif_core.dic' version 2.4.1 from 2010-06-29.

Automatic conversion script
Id: cif_fix_values 1715 2011-07-08 13:25:40Z adriana 
;
_cod_database_code 2222344
_cod_database_fobs_code 2222344

loop_
_symmetry_equiv_pos_as_xyz
'x, y, z'
'-x, -y, -z'

loop_
_atom_site_type_symbol
_atom_site_label
_atom_site_fract_x
_atom_site_fract_y
_atom_site_fract_z
_atom_site_U_iso_or_equiv
_atom_site_adp_type
_atom_site_calc_flag
_atom_site_refinement_flags
_atom_site_occupancy
_atom_site_disorder_assembly
_atom_site_disorder_group
N N1 0.4304(3) 0.3291(2) 0.39356(10) 0.0472(5) Uani d . 1 . .
N N2 0.5352(3) 0.4359(2) 0.09736(10) 0.0490(5) Uani d . 1 . .
O O1 0.3227(2) 0.35088(19) 0.33130(9) 0.0531(5) Uani d . 1 . .
O O2 0.6102(2) 0.55995(19) 0.16190(9) 0.0568(5) Uani d . 1 . .
O O3 0.7381(2) 0.38979(19) 0.48069(9) 0.0567(5) Uani d . 1 . .
H H3 0.6693 0.3990 0.4453 0.085 Uiso calc R 1 . .
O O4 0.2690(2) 0.2606(2) -0.00541(9) 0.0589(5) Uani d . 1 . .
H H4 0.3176 0.3292 0.0332 0.088 Uiso calc R 1 . .
C C1 0.4460(3) 0.4646(3) 0.29743(12) 0.0444(6) Uani d . 1 . .
H H1A 0.5504 0.4264 0.2822 0.053 Uiso calc R 1 . .
H H1B 0.4971 0.5663 0.3336 0.053 Uiso calc R 1 . .
C C2 0.3361(3) 0.4864(3) 0.22958(12) 0.0494(6) Uani d . 1 . .
H H2A 0.2300 0.5216 0.2451 0.059 Uiso calc R 1 . .
H H2B 0.2864 0.3843 0.1936 0.059 Uiso calc R 1 . .
C C3 0.4578(4) 0.6083(3) 0.19140(13) 0.0557(7) Uani d . 1 . .
H H3A 0.3795 0.6253 0.1503 0.067 Uiso calc R 1 . .
H H3B 0.5088 0.7097 0.2278 0.067 Uiso calc R 1 . .
C C4 0.1200(3) 0.1930(3) 0.42415(14) 0.0608(7) Uani d . 1 . .
H H4A 0.0746 0.2444 0.3878 0.091 Uiso calc R 1 . .
H H4B 0.0718 0.2184 0.4710 0.091 Uiso calc R 1 . .
H H4C 0.0779 0.0789 0.4052 0.091 Uiso calc R 1 . .
C C5 0.3322(3) 0.2511(2) 0.43736(12) 0.0421(5) Uani d . 1 . .
C C6 0.6336(3) 0.2932(2) 0.52118(12) 0.0409(5) Uani d . 1 . .
C C7 0.4391(3) 0.2236(2) 0.50250(11) 0.0385(5) Uani d . 1 . .
C C8 0.3456(3) 0.1201(3) 0.54803(13) 0.0488(6) Uani d . 1 . .
H H8 0.2156 0.0725 0.5366 0.059 Uiso calc R 1 . .
C C9 0.4393(4) 0.0885(3) 0.60760(13) 0.0510(6) Uani d . 1 . .
H H9 0.3730 0.0189 0.6356 0.061 Uiso calc R 1 . .
C C10 0.6365(3) 0.1598(3) 0.62776(12) 0.0445(6) Uani d . 1 . .
C C11 0.7339(3) 0.2654(2) 0.58449(12) 0.0413(5) Uani d . 1 . .
C C12 0.9311(3) 0.3417(3) 0.60585(14) 0.0552(7) Uani d . 1 . .
H H12 0.9972 0.4118 0.5781 0.066 Uiso calc R 1 . .
C C13 1.0230(4) 0.3126(3) 0.66666(16) 0.0673(8) Uani d . 1 . .
H H13 1.1520 0.3636 0.6803 0.081 Uiso calc R 1 . .
C C14 0.9279(4) 0.2076(3) 0.70901(16) 0.0667(8) Uani d . 1 . .
H H14 0.9933 0.1888 0.7504 0.080 Uiso calc R 1 . .
C C15 0.7397(4) 0.1326(3) 0.69001(14) 0.0585(7) Uani d . 1 . .
H H15 0.6777 0.0621 0.7185 0.070 Uiso calc R 1 . .
C C16 0.8658(4) 0.4430(3) 0.09754(15) 0.0681(8) Uani d . 1 . .
H H16A 0.8829 0.5187 0.1447 0.102 Uiso calc R 1 . .
H H16B 0.9350 0.4952 0.0620 0.102 Uiso calc R 1 . .
H H16C 0.9112 0.3557 0.1058 0.102 Uiso calc R 1 . .
C C17 0.6600(3) 0.3798(3) 0.06659(12) 0.0449(6) Uani d . 1 . .
C C18 0.4008(3) 0.1992(3) -0.03454(12) 0.0419(5) Uani d . 1 . .
C C19 0.5894(3) 0.2506(3) -0.00192(12) 0.0419(5) Uani d . 1 . .
C C20 0.7126(3) 0.1727(3) -0.03704(14) 0.0518(6) Uani d . 1 . .
H H20 0.8390 0.2047 -0.0161 0.062 Uiso calc R 1 . .
C C21 0.6529(3) 0.0533(3) -0.10000(14) 0.0552(6) Uani d . 1 . .
H H21 0.7382 0.0044 -0.1209 0.066 Uiso calc R 1 . .
C C22 0.4635(3) 0.0022(3) -0.13423(13) 0.0460(6) Uani d . 1 . .
C C23 0.3358(3) 0.0756(3) -0.10137(12) 0.0422(5) Uani d . 1 . .
C C24 0.1464(4) 0.0254(3) -0.13600(14) 0.0582(7) Uani d . 1 . .
H H24 0.0612 0.0739 -0.1147 0.070 Uiso calc R 1 . .
C C25 0.0862(4) -0.0921(3) -0.19974(16) 0.0677(8) Uani d . 1 . .
H H25 -0.0393 -0.1237 -0.2217 0.081 Uiso calc R 1 . .
C C26 0.2131(4) -0.1659(3) -0.23247(15) 0.0669(8) Uani d . 1 . .
H H26 0.1715 -0.2467 -0.2761 0.080 Uiso calc R 1 . .
C C27 0.3962(4) -0.1200(3) -0.20072(14) 0.0604(7) Uani d . 1 . .
H H27 0.4792 -0.1697 -0.2231 0.072 Uiso calc R 1 . .

loop_
_atom_site_aniso_label
_atom_site_aniso_U_11
_atom_site_aniso_U_22
_atom_site_aniso_U_33
_atom_site_aniso_U_12
_atom_site_aniso_U_13
_atom_site_aniso_U_23
N1 0.0453(12) 0.0502(11) 0.0435(11) 0.0087(9) 0.0039(9) 0.0134(9)
N2 0.0551(13) 0.0511(12) 0.0396(11) 0.0148(10) 0.0066(10) 0.0086(9)
O1 0.0478(10) 0.0605(10) 0.0468(9) 0.0058(8) 0.0015(8) 0.0198(8)
O2 0.0626(11) 0.0590(11) 0.0434(10) 0.0119(9) 0.0087(8) 0.0069(8)
O3 0.0413(9) 0.0685(11) 0.0573(10) 0.0017(8) 0.0116(8) 0.0277(9)
O4 0.0453(10) 0.0706(12) 0.0605(11) 0.0237(9) 0.0085(8) 0.0031(9)
C1 0.0471(14) 0.0396(12) 0.0447(13) 0.0090(11) 0.0113(11) 0.0087(10)
C2 0.0585(16) 0.0495(14) 0.0412(13) 0.0188(12) 0.0078(11) 0.0081(11)
C3 0.0747(19) 0.0512(15) 0.0442(14) 0.0223(13) 0.0116(13) 0.0113(11)
C4 0.0441(15) 0.0763(18) 0.0544(16) 0.0052(13) 0.0058(12) 0.0158(14)
C5 0.0420(13) 0.0375(12) 0.0426(13) 0.0075(10) 0.0103(11) 0.0034(10)
C6 0.0445(13) 0.0351(12) 0.0408(13) 0.0067(10) 0.0145(11) 0.0071(10)
C7 0.0403(13) 0.0343(11) 0.0376(12) 0.0070(10) 0.0084(10) 0.0053(9)
C8 0.0430(13) 0.0431(13) 0.0539(15) 0.0020(11) 0.0112(12) 0.0102(11)
C9 0.0600(16) 0.0413(13) 0.0504(15) 0.0067(12) 0.0157(13) 0.0164(11)
C10 0.0529(15) 0.0363(12) 0.0448(14) 0.0150(11) 0.0103(12) 0.0054(10)
C11 0.0424(13) 0.0393(12) 0.0417(13) 0.0127(10) 0.0088(10) 0.0052(10)
C12 0.0428(14) 0.0619(16) 0.0589(16) 0.0134(12) 0.0089(12) 0.0107(13)
C13 0.0509(16) 0.0782(19) 0.0696(19) 0.0214(14) -0.0028(14) 0.0092(16)
C14 0.076(2) 0.0709(18) 0.0596(17) 0.0337(16) -0.0010(15) 0.0152(14)
C15 0.0749(19) 0.0511(15) 0.0553(16) 0.0245(14) 0.0129(14) 0.0161(12)
C16 0.0544(17) 0.083(2) 0.0582(17) 0.0127(14) 0.0003(13) 0.0089(14)
C17 0.0450(14) 0.0517(14) 0.0406(13) 0.0115(11) 0.0052(11) 0.0213(11)
C18 0.0390(13) 0.0483(13) 0.0447(13) 0.0163(11) 0.0123(11) 0.0180(11)
C19 0.0415(13) 0.0496(13) 0.0389(13) 0.0142(11) 0.0081(10) 0.0187(10)
C20 0.0400(14) 0.0594(16) 0.0589(16) 0.0165(12) 0.0073(12) 0.0170(13)
C21 0.0497(16) 0.0591(16) 0.0639(17) 0.0251(13) 0.0170(13) 0.0137(13)
C22 0.0502(15) 0.0424(13) 0.0500(14) 0.0145(11) 0.0118(12) 0.0182(11)
C23 0.0428(13) 0.0426(13) 0.0447(13) 0.0129(10) 0.0072(11) 0.0175(10)
C24 0.0511(16) 0.0580(16) 0.0629(17) 0.0149(13) 0.0031(13) 0.0110(13)
C25 0.0582(17) 0.0597(17) 0.074(2) 0.0070(14) -0.0095(15) 0.0113(15)
C26 0.083(2) 0.0475(15) 0.0576(17) 0.0083(15) -0.0031(16) 0.0039(13)
C27 0.074(2) 0.0469(15) 0.0600(17) 0.0194(14) 0.0116(15) 0.0090(12)

loop_
_atom_type_symbol
_atom_type_description
_atom_type_scat_dispersion_real
_atom_type_scat_dispersion_imag
_atom_type_scat_source
C C 0.0033 0.0016 'International Tables Vol C Tables 4.2.6.8 and 6.1.1.4'
H H 0.0000 0.0000 'International Tables Vol C Tables 4.2.6.8 and 6.1.1.4'
N N 0.0061 0.0033 'International Tables Vol C Tables 4.2.6.8 and 6.1.1.4'
O O 0.0106 0.0060 'International Tables Vol C Tables 4.2.6.8 and 6.1.1.4'

loop_
_geom_angle_atom_site_label_1
_geom_angle_atom_site_label_2
_geom_angle_atom_site_label_3
_geom_angle_site_symmetry_1
_geom_angle_site_symmetry_3
_geom_angle
_geom_angle_publ_flag
C5 N1 O1 . . 114.40(18) ?
C17 N2 O2 . . 113.84(19) ?
N1 O1 C1 . . 107.51(15) ?
N2 O2 C3 . . 108.21(17) ?
C6 O3 H3 . . 109.5 ?
C18 O4 H4 . . 109.5 ?
O1 C1 C2 . . 108.60(18) ?
O1 C1 H1A . . 110.0 ?
C2 C1 H1A . . 110.0 ?
O1 C1 H1B . . 110.0 ?
C2 C1 H1B . . 110.0 ?
H1A C1 H1B . . 108.4 ?
C1 C2 C3 . . 111.5(2) ?
C1 C2 H2A . . 109.3 ?
C3 C2 H2A . . 109.3 ?
C1 C2 H2B . . 109.3 ?
C3 C2 H2B . . 109.3 ?
H2A C2 H2B . . 108.0 ?
O2 C3 C2 . . 112.91(19) ?
O2 C3 H3A . . 109.0 ?
C2 C3 H3A . . 109.0 ?
O2 C3 H3B . . 109.0 ?
C2 C3 H3B . . 109.0 ?
H3A C3 H3B . . 107.8 ?
C5 C4 H4A . . 109.5 ?
C5 C4 H4B . . 109.5 ?
H4A C4 H4B . . 109.5 ?
C5 C4 H4C . . 109.5 ?
H4A C4 H4C . . 109.5 ?
H4B C4 H4C . . 109.5 ?
N1 C5 C7 . . 116.2(2) ?
N1 C5 C4 . . 122.4(2) ?
C7 C5 C4 . . 121.34(19) ?
O3 C6 C7 . . 122.7(2) ?
O3 C6 C11 . . 116.03(19) ?
C7 C6 C11 . . 121.28(19) ?
C6 C7 C8 . . 117.5(2) ?
C6 C7 C5 . . 122.24(19) ?
C8 C7 C5 . . 120.3(2) ?
C9 C8 C7 . . 122.2(2) ?
C9 C8 H8 . . 118.9 ?
C7 C8 H8 . . 118.9 ?
C8 C9 C10 . . 120.9(2) ?
C8 C9 H9 . . 119.5 ?
C10 C9 H9 . . 119.5 ?
C15 C10 C11 . . 118.6(2) ?
C15 C10 C9 . . 123.0(2) ?
C11 C10 C9 . . 118.4(2) ?
C10 C11 C6 . . 119.6(2) ?
C10 C11 C12 . . 118.8(2) ?
C6 C11 C12 . . 121.6(2) ?
C13 C12 C11 . . 120.2(2) ?
C13 C12 H12 . . 119.9 ?
C11 C12 H12 . . 119.9 ?
C12 C13 C14 . . 121.1(3) ?
C12 C13 H13 . . 119.4 ?
C14 C13 H13 . . 119.4 ?
C15 C14 C13 . . 120.1(3) ?
C15 C14 H14 . . 119.9 ?
C13 C14 H14 . . 119.9 ?
C14 C15 C10 . . 121.1(2) ?
C14 C15 H15 . . 119.4 ?
C10 C15 H15 . . 119.4 ?
C17 C16 H16A . . 109.5 ?
C17 C16 H16B . . 109.5 ?
H16A C16 H16B . . 109.5 ?
C17 C16 H16C . . 109.5 ?
H16A C16 H16C . . 109.5 ?
H16B C16 H16C . . 109.5 ?
N2 C17 C19 . . 116.1(2) ?
N2 C17 C16 . . 122.3(2) ?
C19 C17 C16 . . 121.5(2) ?
O4 C18 C19 . . 123.0(2) ?
O4 C18 C23 . . 115.8(2) ?
C19 C18 C23 . . 121.2(2) ?
C18 C19 C20 . . 117.3(2) ?
C18 C19 C17 . . 122.1(2) ?
C20 C19 C17 . . 120.6(2) ?
C21 C20 C19 . . 122.4(2) ?
C21 C20 H20 . . 118.8 ?
C19 C20 H20 . . 118.8 ?
C20 C21 C22 . . 120.9(2) ?
C20 C21 H21 . . 119.6 ?
C22 C21 H21 . . 119.6 ?
C23 C22 C21 . . 118.9(2) ?
C23 C22 C27 . . 118.5(2) ?
C21 C22 C27 . . 122.6(2) ?
C22 C23 C24 . . 118.9(2) ?
C22 C23 C18 . . 119.4(2) ?
C24 C23 C18 . . 121.7(2) ?
C25 C24 C23 . . 121.2(3) ?
C25 C24 H24 . . 119.4 ?
C23 C24 H24 . . 119.4 ?
C24 C25 C26 . . 120.0(3) ?
C24 C25 H25 . . 120.0 ?
C26 C25 H25 . . 120.0 ?
C27 C26 C25 . . 120.2(2) ?
C27 C26 H26 . . 119.9 ?
C25 C26 H26 . . 119.9 ?
C26 C27 C22 . . 121.2(3) ?
C26 C27 H27 . . 119.4 ?
C22 C27 H27 . . 119.4 ?

loop_
_geom_bond_atom_site_label_1
_geom_bond_atom_site_label_2
_geom_bond_site_symmetry_2
_geom_bond_distance
_geom_bond_publ_flag
N1 C5 . 1.284(3) ?
N1 O1 . 1.408(2) ?
N2 C17 . 1.287(3) ?
N2 O2 . 1.404(2) ?
O1 C1 . 1.426(2) ?
O2 C3 . 1.427(3) ?
O3 C6 . 1.350(2) ?
O3 H3 . 0.8200 ?
O4 C18 . 1.345(3) ?
O4 H4 . 0.8200 ?
C1 C2 . 1.497(3) ?
C1 H1A . 0.9700 ?
C1 H1B . 0.9700 ?
C2 C3 . 1.514(3) ?
C2 H2A . 0.9700 ?
C2 H2B . 0.9700 ?
C3 H3A . 0.9700 ?
C3 H3B . 0.9700 ?
C4 C5 . 1.502(3) ?
C4 H4A . 0.9600 ?
C4 H4B . 0.9600 ?
C4 H4C . 0.9600 ?
C5 C7 . 1.469(3) ?
C6 C7 . 1.392(3) ?
C6 C11 . 1.418(3) ?
C7 C8 . 1.420(3) ?
C8 C9 . 1.356(3) ?
C8 H8 . 0.9300 ?
C9 C10 . 1.414(3) ?
C9 H9 . 0.9300 ?
C10 C15 . 1.412(3) ?
C10 C11 . 1.413(3) ?
C11 C12 . 1.422(3) ?
C12 C13 . 1.356(3) ?
C12 H12 . 0.9300 ?
C13 C14 . 1.391(4) ?
C13 H13 . 0.9300 ?
C14 C15 . 1.357(4) ?
C14 H14 . 0.9300 ?
C15 H15 . 0.9300 ?
C16 C17 . 1.498(3) ?
C16 H16A . 0.9600 ?
C16 H16B . 0.9600 ?
C16 H16C . 0.9600 ?
C17 C19 . 1.473(3) ?
C18 C19 . 1.393(3) ?
C18 C23 . 1.424(3) ?
C19 C20 . 1.417(3) ?
C20 C21 . 1.355(3) ?
C20 H20 . 0.9300 ?
C21 C22 . 1.408(3) ?
C21 H21 . 0.9300 ?
C22 C23 . 1.405(3) ?
C22 C27 . 1.414(3) ?
C23 C24 . 1.410(3) ?
C24 C25 . 1.356(3) ?
C24 H24 . 0.9300 ?
C25 C26 . 1.401(4) ?
C25 H25 . 0.9300 ?
C26 C27 . 1.355(4) ?
C26 H26 . 0.9300 ?
C27 H27 . 0.9300 ?

loop_
_geom_hbond_atom_site_label_D
_geom_hbond_atom_site_label_H
_geom_hbond_atom_site_label_A
_geom_hbond_site_symmetry_A
_geom_hbond_distance_DH
_geom_hbond_distance_HA
_geom_hbond_distance_DA
_geom_hbond_angle_DHA
_geom_hbond_publ_flag
O3 H3 N1 . 0.82 1.83 2.543(2) 145.2 y
O4 H4 N2 . 0.82 1.82 2.540(2) 145.6 y
C12 H12 O3 2_766 0.93 2.68 3.588(3) 165.8 y
C1 H1B Cg1 1_656 0.970 2.782 3.480(2) 129.41 y

loop_
_geom_torsion_atom_site_label_1
_geom_torsion_atom_site_label_2
_geom_torsion_atom_site_label_3
_geom_torsion_atom_site_label_4
_geom_torsion_site_symmetry_1
_geom_torsion_site_symmetry_2
_geom_torsion_site_symmetry_3
_geom_torsion_site_symmetry_4
_geom_torsion
_geom_torsion_publ_flag
C5 N1 O1 C1 . . . . 168.65(19) ?
C17 N2 O2 C3 . . . . -178.59(18) ?
N1 O1 C1 C2 . . . . 178.37(17) ?
O1 C1 C2 C3 . . . . 178.99(18) ?
N2 O2 C3 C2 . . . . 72.6(2) ?
C1 C2 C3 O2 . . . . 63.2(3) ?
O1 N1 C5 C7 . . . . 179.14(16) ?
O1 N1 C5 C4 . . . . -1.8(3) ?
O3 C6 C7 C8 . . . . 178.1(2) ?
C11 C6 C7 C8 . . . . -1.7(3) ?
O3 C6 C7 C5 . . . . -0.5(3) ?
C11 C6 C7 C5 . . . . 179.8(2) ?
N1 C5 C7 C6 . . . . 7.2(3) ?
C4 C5 C7 C6 . . . . -171.8(2) ?
N1 C5 C7 C8 . . . . -171.3(2) ?
C4 C5 C7 C8 . . . . 9.7(3) ?
C6 C7 C8 C9 . . . . -0.1(3) ?
C5 C7 C8 C9 . . . . 178.5(2) ?
C7 C8 C9 C10 . . . . 0.8(4) ?
C8 C9 C10 C15 . . . . 178.9(2) ?
C8 C9 C10 C11 . . . . 0.2(3) ?
C15 C10 C11 C6 . . . . 179.3(2) ?
C9 C10 C11 C6 . . . . -1.9(3) ?
C15 C10 C11 C12 . . . . -0.8(3) ?
C9 C10 C11 C12 . . . . 178.0(2) ?
O3 C6 C11 C10 . . . . -177.05(19) ?
C7 C6 C11 C10 . . . . 2.7(3) ?
O3 C6 C11 C12 . . . . 3.1(3) ?
C7 C6 C11 C12 . . . . -177.2(2) ?
C10 C11 C12 C13 . . . . 0.2(3) ?
C6 C11 C12 C13 . . . . -179.9(2) ?
C11 C12 C13 C14 . . . . 0.3(4) ?
C12 C13 C14 C15 . . . . -0.2(4) ?
C13 C14 C15 C10 . . . . -0.5(4) ?
C11 C10 C15 C14 . . . . 1.0(4) ?
C9 C10 C15 C14 . . . . -177.7(2) ?
O2 N2 C17 C19 . . . . -179.28(16) ?
O2 N2 C17 C16 . . . . -0.2(3) ?
O4 C18 C19 C20 . . . . 178.18(19) ?
C23 C18 C19 C20 . . . . -1.3(3) ?
O4 C18 C19 C17 . . . . -1.4(3) ?
C23 C18 C19 C17 . . . . 179.14(19) ?
N2 C17 C19 C18 . . . . 4.1(3) ?
C16 C17 C19 C18 . . . . -175.1(2) ?
N2 C17 C19 C20 . . . . -175.5(2) ?
C16 C17 C19 C20 . . . . 5.4(3) ?
C18 C19 C20 C21 . . . . 0.3(3) ?
C17 C19 C20 C21 . . . . 179.9(2) ?
C19 C20 C21 C22 . . . . 0.8(4) ?
C20 C21 C22 C23 . . . . -0.9(3) ?
C20 C21 C22 C27 . . . . 178.8(2) ?
C21 C22 C23 C24 . . . . 179.4(2) ?
C27 C22 C23 C24 . . . . -0.3(3) ?
C21 C22 C23 C18 . . . . -0.1(3) ?
C27 C22 C23 C18 . . . . -179.8(2) ?
O4 C18 C23 C22 . . . . -178.33(19) ?
C19 C18 C23 C22 . . . . 1.2(3) ?
O4 C18 C23 C24 . . . . 2.2(3) ?
C19 C18 C23 C24 . . . . -178.3(2) ?
C22 C23 C24 C25 . . . . 0.3(3) ?
C18 C23 C24 C25 . . . . 179.8(2) ?
C23 C24 C25 C26 . . . . -0.1(4) ?
C24 C25 C26 C27 . . . . -0.1(4) ?
C25 C26 C27 C22 . . . . 0.2(4) ?
C23 C22 C27 C26 . . . . 0.1(3) ?
C21 C22 C27 C26 . . . . -179.7(2) ?

loop_
_cod_related_entry_id
_cod_related_entry_database
_cod_related_entry_code
1 ChemSpider 24742653
